data_7009856
loop_
_publ_author_name
'Biradha, Kumar'
'Fujita, Makoto'

_publ_section_title
;
 Co-ordination polymers containing square grids of dimension
 15&#x2005;\\times &#x2005;15 \%A&#x200A;&#x2020;
;
_journal_issue 21
_journal_name_full 'Journal of the Chemical Society, Dalton Transactions'
_journal_page_first 3805
_journal_paper_doi 10.1039/b004054l
_journal_year 2000
_chemical_formula_sum 'C48 H36 N6 Ni O8'
_chemical_formula_weight 883.54
_chemical_name_systematic
; 
 ? 
;
_space_group_IT_number 45
_symmetry_cell_setting orthorhombic
_symmetry_space_group_name_Hall 'I 2 -2c'
_symmetry_space_group_name_H-M 'I b a 2'
_atom_sites_solution_hydrogens geom
_atom_sites_solution_primary direct
_atom_sites_solution_secondary difmap
_audit_creation_method SHELXL-97
_cell_angle_alpha 90.00
_cell_angle_beta 90.00
_cell_angle_gamma 90.00
_cell_formula_units_Z 4
_cell_length_a 9.905(2)
_cell_length_b 18.973(5)
_cell_length_c 23.009(6)
_cell_measurement_temperature 193(2)
_cell_volume 4324.0(18)
_computing_structure_refinement 'SHELXL-97 (Sheldrick, 1997)'
_computing_structure_solution 'SHELXS-97 (Sheldrick, 1990)'
_diffrn_ambient_temperature 193(2)
_diffrn_measured_fraction_theta_full 0.998
_diffrn_measured_fraction_theta_max 0.998
_diffrn_radiation_monochromator graphite
_diffrn_radiation_source 'fine-focus sealed tube'
_diffrn_radiation_type MoK\a
_diffrn_radiation_wavelength 0.71073
_diffrn_reflns_av_R_equivalents 0.0823
_diffrn_reflns_av_sigmaI/netI 0.1228
_diffrn_reflns_limit_h_max 11
_diffrn_reflns_limit_h_min -6
_diffrn_reflns_limit_k_max 19
_diffrn_reflns_limit_k_min -22
_diffrn_reflns_limit_l_max 27
_diffrn_reflns_limit_l_min -26
_diffrn_reflns_number 9290
_diffrn_reflns_theta_full 24.99
_diffrn_reflns_theta_max 24.99
_diffrn_reflns_theta_min 1.77
_exptl_absorpt_coefficient_mu 0.511
_exptl_absorpt_correction_T_max 0.9273
_exptl_absorpt_correction_T_min 0.9047
_exptl_crystal_density_diffrn 1.357
_exptl_crystal_density_method 'not measured'
_exptl_crystal_F_000 1832
_exptl_crystal_size_max 0.20
_exptl_crystal_size_mid 0.15
_exptl_crystal_size_min 0.15
_refine_diff_density_max 0.812
_refine_diff_density_min -0.508
_refine_diff_density_rms 0.123
_refine_ls_abs_structure_details 'Flack H D (1983), Acta Cryst. A39, 876-881'
_refine_ls_abs_structure_Flack 0.00
_refine_ls_extinction_method none
_refine_ls_goodness_of_fit_ref 1.100
_refine_ls_hydrogen_treatment mixed
_refine_ls_matrix_type full
_refine_ls_number_parameters 270
_refine_ls_number_reflns 3772
_refine_ls_number_restraints 85
_refine_ls_restrained_S_all 1.110
_refine_ls_R_factor_all 0.1582
_refine_ls_R_factor_gt 0.0863
_refine_ls_shift/su_max 0.318
_refine_ls_shift/su_mean 0.073
_refine_ls_structure_factor_coef Fsqd
_refine_ls_weighting_details 'calc w=1/[\s^2^(Fo^2^)+(0.1217P)^2^+0.0000P] where P=(Fo^2^+2Fc^2^)/3'
_refine_ls_weighting_scheme calc
_refine_ls_wR_factor_gt 0.2244
_refine_ls_wR_factor_ref 0.2487
_reflns_number_gt 2051
_reflns_number_total 3772
_reflns_threshold_expression >2sigma(I)
_cod_data_source_file b004054l.txt
_cod_data_source_block 9
_cod_depositor_comments
;
The following automatic conversions were performed:
'_symmetry_cell_setting' value 'Orthorhombic' changed to 'orthorhombic'
according to '/home/saulius/struct/CIF-dictionaries/cif_core.dic'
dictionary named 'cif_core.dic' version 2.4.1 from 2010-06-29.

Automatic conversion script
Id: cif_fix_enum 1527 2010-12-29 10:47:43Z saulius 
;
_cod_original_cell_volume 4324.0(19)
_cod_original_sg_symbol_H-M Iba2
_cod_database_code 7009856

loop_
_symmetry_equiv_pos_as_xyz
'x, y, z'
'-x, -y, z'
'x+1/2, -y+1/2, z'
'-x+1/2, y+1/2, z'
'x+1/2, y+1/2, z+1/2'
'-x+1/2, -y+1/2, z+1/2'
'x+1, -y+1, z+1/2'
'-x+1, y+1, z+1/2'

loop_
_atom_site_label
_atom_site_type_symbol
_atom_site_fract_x
_atom_site_fract_y
_atom_site_fract_z
_atom_site_U_iso_or_equiv
_atom_site_adp_type
_atom_site_occupancy
_atom_site_symmetry_multiplicity
_atom_site_calc_flag
_atom_site_refinement_flags
_atom_site_disorder_assembly
_atom_site_disorder_group
Ni1 Ni 0.0000 0.0000 0.05104(16) 0.0264(4) Uani 1 2 d S . .
N100 N 0.5000 0.0000 0.0259(7) 0.042(3) Uani 1 2 d SU . .
O101 O 0.3957(12) -0.0035(9) -0.0006(6) 0.135(5) Uani 1 1 d U . .
O102 O 0.5000 0.0000 0.0708(10) 0.28(2) Uani 1 2 d SU . .
N200 N -0.072(2) 0.2413(8) 0.0481(15) 0.084(5) Uani 0.50 1 d PDU . .
O201 O 0.057(2) 0.2170(9) 0.0502(15) 0.120(7) Uani 0.50 1 d PDU . .
O202 O -0.045(2) 0.3051(7) 0.0551(18) 0.119(8) Uani 0.50 1 d PDU . .
O203 O -0.1772(17) 0.2005(6) 0.0422(8) 0.064(5) Uani 0.50 1 d PDU . .
O1W O -0.1776(6) 0.0558(3) 0.0476(5) 0.0439(16) Uani 1 1 d . . .
H1W H -0.1739 0.0925 0.0505 0.005(19) Uiso 1 1 d R . .
H2W H -0.2805 0.0448 0.0494 0.34(13) Uiso 1 1 d R . .
N11 N -0.4266(10) -0.4321(5) -0.3794(3) 0.046(3) Uani 1 1 d GU . .
C11 C -0.2978(10) -0.4030(6) -0.3809(4) 0.131(9) Uani 1 1 d GU . .
H11 H -0.2377 -0.4149 -0.4115 0.158 Uiso 1 1 calc R . .
C12 C -0.2570(9) -0.3566(6) -0.3376(5) 0.103(7) Uani 1 1 d GU . .
H12 H -0.1689 -0.3368 -0.3386 0.124 Uiso 1 1 calc R . .
C13 C -0.3449(10) -0.3393(5) -0.2927(4) 0.041(3) Uani 1 1 d GU . .
C14 C -0.4737(9) -0.3683(6) -0.2912(3) 0.057(4) Uani 1 1 d GU . .
H14 H -0.5338 -0.3564 -0.2606 0.068 Uiso 1 1 calc R . .
C15 C -0.5146(8) -0.4147(6) -0.3345(3) 0.056(4) Uani 1 1 d GU . .
H15 H -0.6026 -0.4345 -0.3335 0.067 Uiso 1 1 calc R . .
C21 C -0.2916(10) -0.2969(5) -0.2445(4) 0.041(3) Uani 1 1 d GU . .
C22 C -0.3100(13) -0.2246(5) -0.2501(4) 0.059(5) Uani 1 1 d GU . .
C23 C -0.2681(14) -0.1795(4) -0.2061(4) 0.060(4) Uani 1 1 d GU . .
C24 C -0.2079(12) -0.2067(4) -0.1563(4) 0.052(4) Uani 1 1 d GU . .
C25 C -0.1896(10) -0.2790(4) -0.1507(4) 0.045(4) Uani 1 1 d GU . .
C26 C -0.2314(9) -0.3241(4) -0.1947(4) 0.043(3) Uani 1 1 d GU . .
C31 C -0.3729(19) -0.1950(9) -0.2971(6) 0.058(4) Uani 1 1 d U . .
H31 H -0.4105 -0.2262 -0.3251 0.070 Uiso 1 1 calc R . .
C32 C -0.3869(19) -0.1205(9) -0.3077(7) 0.061(4) Uani 1 1 d U . .
H32 H -0.4258 -0.1009 -0.3418 0.073 Uiso 1 1 calc R . .
C33 C -0.3355(18) -0.0796(9) -0.2607(8) 0.082(6) Uani 1 1 d U . .
H33 H -0.3352 -0.0297 -0.2645 0.098 Uiso 1 1 calc R . .
C34 C -0.2891(17) -0.1067(8) -0.2130(8) 0.061(5) Uani 1 1 d U . .
H34 H -0.2684 -0.0762 -0.1815 0.073 Uiso 1 1 calc R . .
C41 C -0.2175(19) -0.4016(7) -0.1842(7) 0.058(4) Uani 1 1 d U . .
H41 H -0.2537 -0.4348 -0.2108 0.070 Uiso 1 1 calc R . .
C42 C -0.1463(17) -0.4248(9) -0.1316(7) 0.066(4) Uani 1 1 d U . .
H42 H -0.1133 -0.4716 -0.1279 0.079 Uiso 1 1 calc R . .
C43 C -0.129(2) -0.3753(11) -0.0871(8) 0.088(7) Uani 1 1 d U . .
H43 H -0.1090 -0.3933 -0.0495 0.105 Uiso 1 1 calc R . .
C44 C -0.1366(19) -0.3114(11) -0.0917(7) 0.063(5) Uani 1 1 d U . .
H44 H -0.1111 -0.2816 -0.0604 0.076 Uiso 1 1 calc R . .
N51 N -0.0739(8) -0.0681(4) -0.0145(2) 0.028(3) Uani 1 1 d GU . .
C51 C -0.2114(7) -0.0773(5) -0.0238(4) 0.063(4) Uani 1 1 d GU . .
H51 H -0.2749 -0.0562 0.0018 0.076 Uiso 1 1 calc R . .
C52 C -0.2561(8) -0.1175(6) -0.0705(5) 0.084(6) Uani 1 1 d GU . .
H52 H -0.3501 -0.1238 -0.0768 0.101 Uiso 1 1 calc R . .
C53 C -0.1632(11) -0.1484(5) -0.1079(4) 0.055(4) Uani 1 1 d GU . .
C54 C -0.0257(10) -0.1391(6) -0.0986(3) 0.076(6) Uani 1 1 d GU . .
H54 H 0.0378 -0.1602 -0.1242 0.091 Uiso 1 1 calc R . .
C55 C 0.0190(7) -0.0990(5) -0.0519(3) 0.042(3) Uani 1 1 d GU . .
H55 H 0.1130 -0.0927 -0.0455 0.050 Uiso 1 1 calc R . .

loop_
_atom_site_aniso_label
_atom_site_aniso_U_11
_atom_site_aniso_U_22
_atom_site_aniso_U_33
_atom_site_aniso_U_23
_atom_site_aniso_U_13
_atom_site_aniso_U_12
Ni1 0.0292(7) 0.0249(7) 0.0250(6) 0.000 0.000 -0.0082(7)
N100 0.033(8) 0.016(5) 0.078(7) 0.000 0.000 -0.022(7)
O101 0.067(7) 0.227(15) 0.112(9) -0.025(10) 0.004(5) -0.021(9)
O102 0.115(17) 0.63(6) 0.087(9) 0.000 0.000 0.20(3)
N200 0.184(15) 0.027(8) 0.040(12) 0.004(18) 0.01(3) 0.044(8)
O201 0.156(12) 0.073(11) 0.132(18) 0.03(2) 0.08(2) -0.005(9)
O202 0.21(2) 0.054(8) 0.096(15) -0.01(2) -0.06(3) 0.014(9)
O203 0.163(12) 0.008(5) 0.020(10) -0.018(7) -0.041(11) 0.053(6)
O1W 0.049(4) 0.034(4) 0.049(4) 0.015(6) -0.008(6) 0.001(3)
N11 0.055(8) 0.019(7) 0.063(8) -0.011(6) 0.007(6) -0.007(7)
C11 0.045(9) 0.168(19) 0.182(18) -0.150(16) 0.014(10) -0.009(9)
C12 0.045(9) 0.149(16) 0.116(13) -0.107(12) 0.027(8) -0.029(9)
C13 0.037(7) 0.030(6) 0.054(7) -0.008(5) -0.007(5) 0.010(5)
C14 0.045(8) 0.076(11) 0.049(8) -0.015(7) -0.010(6) -0.013(7)
C15 0.045(8) 0.077(10) 0.045(7) -0.019(7) -0.030(5) 0.015(7)
C21 0.033(9) 0.055(6) 0.035(6) -0.027(5) 0.011(6) 0.001(7)
C22 0.073(15) 0.063(6) 0.040(8) -0.024(6) -0.013(8) -0.007(10)
C23 0.104(14) 0.051(6) 0.024(7) -0.007(5) -0.001(7) -0.025(9)
C24 0.070(12) 0.045(6) 0.040(7) -0.013(5) 0.002(7) -0.021(8)
C25 0.035(11) 0.043(6) 0.056(8) -0.020(6) -0.003(7) -0.003(8)
C26 0.019(6) 0.045(6) 0.065(8) -0.021(6) -0.011(7) 0.004(6)
C31 0.066(11) 0.053(7) 0.055(8) -0.026(7) -0.013(7) -0.002(8)
C32 0.056(11) 0.063(8) 0.064(9) -0.023(7) -0.006(8) 0.022(9)
C33 0.078(13) 0.048(8) 0.119(13) -0.025(7) -0.064(11) 0.016(9)
C34 0.050(10) 0.054(7) 0.078(11) -0.012(7) -0.021(9) -0.016(8)
C41 0.073(12) 0.035(6) 0.067(9) -0.038(6) 0.013(8) 0.007(8)
C42 0.056(10) 0.056(9) 0.084(10) 0.016(7) 0.035(8) 0.019(8)
C43 0.106(17) 0.079(10) 0.078(11) 0.025(8) -0.033(12) -0.038(13)
C44 0.060(12) 0.070(9) 0.060(8) 0.003(7) -0.007(8) -0.015(10)
N51 0.024(5) 0.043(7) 0.016(5) -0.013(5) -0.002(4) -0.007(6)
C51 0.047(7) 0.080(10) 0.062(8) -0.043(7) 0.010(7) -0.030(7)
C52 0.048(8) 0.085(11) 0.119(13) -0.081(10) -0.006(7) -0.015(8)
C53 0.062(8) 0.062(8) 0.040(7) -0.019(6) -0.005(6) -0.019(8)
C54 0.060(8) 0.122(15) 0.047(8) -0.061(8) 0.042(7) -0.039(10)
C55 0.044(7) 0.048(7) 0.033(6) -0.020(5) 0.018(5) -0.032(6)

loop_
_atom_type_symbol
_atom_type_description
_atom_type_scat_dispersion_real
_atom_type_scat_dispersion_imag
_atom_type_scat_source
C C 0.0033 0.0016 'International Tables Vol C Tables 4.2.6.8 and 6.1.1.4'
H H 0.0000 0.0000 'International Tables Vol C Tables 4.2.6.8 and 6.1.1.4'
N N 0.0061 0.0033 'International Tables Vol C Tables 4.2.6.8 and 6.1.1.4'
O O 0.0106 0.0060 'International Tables Vol C Tables 4.2.6.8 and 6.1.1.4'
Ni Ni 0.3393 1.1124 'International Tables Vol C Tables 4.2.6.8 and 6.1.1.4'

loop_
_geom_angle_atom_site_label_1
_geom_angle_atom_site_label_2
_geom_angle_atom_site_label_3
_geom_angle
_geom_angle_site_symmetry_1
_geom_angle_site_symmetry_3
_geom_angle_publ_flag
O1W Ni1 O1W 175.6(7) 2 . ?
O1W Ni1 N51 87.4(3) 2 . ?
O1W Ni1 N51 89.5(3) . . ?
O1W Ni1 N51 89.5(3) 2 2 ?
O1W Ni1 N51 87.4(3) . 2 ?
N51 Ni1 N51 89.2(5) . 2 ?
O1W Ni1 N11 90.5(4) 2 6_445 ?
O1W Ni1 N11 92.7(4) . 6_445 ?
N51 Ni1 N11 92.7(2) . 6_445 ?
N51 Ni1 N11 178.2(4) 2 6_445 ?
O1W Ni1 N11 92.7(4) 2 5 ?
O1W Ni1 N11 90.5(4) . 5 ?
N51 Ni1 N11 178.2(4) . 5 ?
N51 Ni1 N11 92.7(2) 2 5 ?
N11 Ni1 N11 85.5(5) 6_445 5 ?
O102 N100 O101 120.5(10) . 2_655 ?
O102 N100 O101 120.5(10) . . ?
O101 N100 O101 119.0(19) 2_655 . ?
O202 N200 O203 139.4(19) . . ?
O202 N200 O201 97.0(18) . . ?
O203 N200 O201 123.5(15) . . ?
C11 N11 C15 120.0 . . ?
C11 N11 Ni1 121.4(5) . 5_444 ?
C15 N11 Ni1 118.5(5) . 5_444 ?
C12 C11 N11 120.0 . . ?
C11 C12 C13 120.0 . . ?
C14 C13 C12 120.0 . . ?
C14 C13 C21 121.8(8) . . ?
C12 C13 C21 117.8(7) . . ?
C13 C14 C15 120.0 . . ?
C14 C15 N11 120.0 . . ?
C22 C21 C26 120.0 . . ?
C22 C21 C13 115.0(6) . . ?
C26 C21 C13 125.0(6) . . ?
C31 C22 C21 122.5(8) . . ?
C31 C22 C23 117.4(8) . . ?
C21 C22 C23 120.0 . . ?
C24 C23 C22 120.0 . . ?
C24 C23 C34 121.5(9) . . ?
C22 C23 C34 118.5(9) . . ?
C25 C24 C23 120.0 . . ?
C25 C24 C53 124.7(6) . . ?
C23 C24 C53 115.3(6) . . ?
C26 C25 C24 120.0 . . ?
C26 C25 C44 119.1(8) . . ?
C24 C25 C44 120.5(9) . . ?
C25 C26 C21 120.0 . . ?
C25 C26 C41 117.3(8) . . ?
C21 C26 C41 122.6(8) . . ?
C22 C31 C32 125.3(14) . . ?
C31 C32 C33 111.9(15) . . ?
C34 C33 C32 123.6(16) . . ?
C33 C34 C23 122.6(15) . . ?
C42 C41 C26 118.2(13) . . ?
C43 C42 C41 117.4(15) . . ?
C44 C43 C42 126.6(19) . . ?
C43 C44 C25 118.8(18) . . ?
C51 N51 C55 120.0 . . ?
C51 N51 Ni1 121.7(4) . . ?
C55 N51 Ni1 118.0(4) . . ?
C52 C51 N51 120.0 . . ?
C51 C52 C53 120.0 . . ?
C54 C53 C52 120.0 . . ?
C54 C53 C24 117.2(8) . . ?
C52 C53 C24 122.0(8) . . ?
C53 C54 C55 120.0 . . ?
C54 C55 N51 120.0 . . ?

loop_
_geom_bond_atom_site_label_1
_geom_bond_atom_site_label_2
_geom_bond_distance
_geom_bond_site_symmetry_2
_geom_bond_publ_flag
Ni1 O1W 2.054(6) 2 ?
Ni1 O1W 2.054(6) . ?
Ni1 N51 2.116(6) . ?
Ni1 N51 2.116(6) 2 ?
Ni1 N11 2.180(7) 6_445 ?
Ni1 N11 2.180(7) 5 ?
N100 O102 1.032(19) . ?
N100 O101 1.201(15) 2_655 ?
N100 O101 1.201(15) . ?
N200 O202 1.251(15) . ?
N200 O203 1.305(16) . ?
N200 O201 1.356(16) . ?
N11 C11 1.3900 . ?
N11 C15 1.3900 . ?
N11 Ni1 2.180(7) 5_444 ?
C11 C12 1.3900 . ?
C12 C13 1.3900 . ?
C13 C14 1.3900 . ?
C13 C21 1.469(10) . ?
C14 C15 1.3900 . ?
C21 C22 1.3900 . ?
C21 C26 1.3900 . ?
C22 C31 1.368(17) . ?
C22 C23 1.3900 . ?
C23 C24 1.3900 . ?
C23 C34 1.406(16) . ?
C24 C25 1.3900 . ?
C24 C53 1.631(9) . ?
C25 C26 1.3900 . ?
C25 C44 1.579(18) . ?
C26 C41 1.496(15) . ?
C31 C32 1.44(2) . ?
C32 C33 1.42(2) . ?
C33 C34 1.29(2) . ?
C41 C42 1.47(2) . ?
C42 C43 1.40(2) . ?
C43 C44 1.22(3) . ?
N51 C51 1.3900 . ?
N51 C55 1.3900 . ?
C51 C52 1.3900 . ?
C52 C53 1.3900 . ?
C53 C54 1.3900 . ?
C54 C55 1.3900 . ?
